data_7026405
loop_
_publ_author_name
'Junold, Konstantin'
'Burschka, Christian'
'Bertermann, R\"udiger'
'Tacke, Reinhold'

_publ_section_title
;
 Novel neutral hexacoordinate silicon(IV) complexes with two bidentate
 monoanionic benzamidinato ligands.
;
_journal_issue 39
_journal_name_full 'Dalton transactions (Cambridge, England : 2003)'
_journal_page_first 9401
_journal_page_last 9413
_journal_paper_doi 10.1039/c0dt00391c
_journal_volume 39
_journal_year 2010
_chemical_formula_moiety 'C32 H42 N4 S2 Si, 1/2 (C7H8) '
_chemical_formula_sum 'C35.5 H46 N4 S2 Si'
_chemical_formula_weight 620.97
_chemical_name_systematic
;
?
;
_space_group_IT_number 14
_symmetry_cell_setting monoclinic
_symmetry_space_group_name_Hall '-P 2yn'
_symmetry_space_group_name_H-M 'P 1 21/n 1'
_atom_sites_solution_hydrogens geom
_atom_sites_solution_primary direct
_atom_sites_solution_secondary difmap
_audit_creation_method SHELXL-97
_cell_angle_alpha 90.00
_cell_angle_beta 90.261(15)
_cell_angle_gamma 90.00
_cell_formula_units_Z 4
_cell_length_a 12.2763(13)
_cell_length_b 20.044(2)
_cell_length_c 14.0228(19)
_cell_measurement_reflns_used 5000
_cell_measurement_temperature 173(2)
_cell_measurement_theta_max 27.65
_cell_measurement_theta_min 6.9
_cell_volume 3450.5(7)
_computing_cell_refinement Stoe-IPDS
_computing_data_collection Stoe-IPDS
_computing_data_reduction Stoe-IPDS
_computing_molecular_graphics Ortep/Povray
_computing_publication_material Bruker-SHELXTL
_computing_structure_refinement 'SHELXL-97 (Sheldrick, 2008)'
_computing_structure_solution 'SHELXS-97 (Sheldrick, 2008)'
_diffrn_ambient_temperature 173(2)
_diffrn_measured_fraction_theta_full 0.968
_diffrn_measured_fraction_theta_max 0.968
_diffrn_measurement_device_type image_plate_Stoe_IPDS
_diffrn_measurement_method omega_scan
_diffrn_radiation_monochromator graphite
_diffrn_radiation_source 'fine-focus sealed tube'
_diffrn_radiation_type MoK\a
_diffrn_radiation_wavelength 0.71073
_diffrn_reflns_av_R_equivalents 0.0391
_diffrn_reflns_av_sigmaI/netI 0.0437
_diffrn_reflns_limit_h_max 16
_diffrn_reflns_limit_h_min -16
_diffrn_reflns_limit_k_max 27
_diffrn_reflns_limit_k_min -27
_diffrn_reflns_limit_l_max 19
_diffrn_reflns_limit_l_min -18
_diffrn_reflns_number 27226
_diffrn_reflns_theta_full 29.20
_diffrn_reflns_theta_max 29.20
_diffrn_reflns_theta_min 2.43
_exptl_absorpt_coefficient_mu 0.219
_exptl_absorpt_correction_type none
_exptl_crystal_colour colorless
_exptl_crystal_density_diffrn 1.195
_exptl_crystal_density_method 'not measured'
_exptl_crystal_description prism
_exptl_crystal_F_000 1332
_exptl_crystal_size_max .3
_exptl_crystal_size_mid .2
_exptl_crystal_size_min .2
_refine_diff_density_max 0.406
_refine_diff_density_min -0.385
_refine_diff_density_rms 0.055
_refine_ls_extinction_method none
_refine_ls_goodness_of_fit_ref 1.035
_refine_ls_hydrogen_treatment constr
_refine_ls_matrix_type full
_refine_ls_number_parameters 412
_refine_ls_number_reflns 9053
_refine_ls_number_restraints 4
_refine_ls_restrained_S_all 1.035
_refine_ls_R_factor_all 0.0605
_refine_ls_R_factor_gt 0.0383
_refine_ls_shift/su_max 0.001
_refine_ls_shift/su_mean 0.000
_refine_ls_structure_factor_coef Fsqd
_refine_ls_weighting_details 'calc w=1/[\s^2^(Fo^2^)+(0.0528P)^2^+0.3140P] where P=(Fo^2^+2Fc^2^)/3'
_refine_ls_weighting_scheme calc
_refine_ls_wR_factor_gt 0.0930
_refine_ls_wR_factor_ref 0.1001
_reflns_number_gt 6456
_reflns_number_total 9053
_reflns_threshold_expression >2sigma(I)
_cod_data_source_file c0dt00391c.txt
_cod_data_source_block jun11u
_cod_original_sg_symbol_H-M P21/n
_cod_original_formula_sum 'C35.50 H46 N4 S2 Si'
_cod_database_code 7026405

loop_
_symmetry_equiv_pos_as_xyz
'x, y, z'
'-x+1/2, y+1/2, -z+1/2'
'-x, -y, -z'
'x-1/2, -y-1/2, z-1/2'

loop_
_atom_site_label
_atom_site_type_symbol
_atom_site_fract_x
_atom_site_fract_y
_atom_site_fract_z
_atom_site_U_iso_or_equiv
_atom_site_adp_type
_atom_site_occupancy
_atom_site_symmetry_multiplicity
_atom_site_calc_flag
_atom_site_refinement_flags
_atom_site_disorder_assembly
_atom_site_disorder_group
C1 C 1.11993(12) 0.21964(7) 0.58487(10) 0.0194(3) Uani 1 1 d . A 2
C2 C 1.23975(12) 0.20883(7) 0.58876(10) 0.0215(3) Uani 1 1 d . A 2
C7 C 1.30294(14) 0.24240(8) 0.65647(12) 0.0311(3) Uani 1 1 d . A 2
H7 H 1.2699 0.2734 0.6987 0.037 Uiso 1 1 calc R A 2
C6 C 1.41407(15) 0.23040(10) 0.66197(13) 0.0374(4) Uani 1 1 d . A 2
H6 H 1.4568 0.2530 0.7084 0.045 Uiso 1 1 calc R A 2
C5 C 1.46358(14) 0.18548(9) 0.59999(13) 0.0336(4) Uani 1 1 d . A 2
H5 H 1.5397 0.1774 0.6044 0.040 Uiso 1 1 calc R A 2
C4 C 1.40138(14) 0.15266(8) 0.53183(12) 0.0296(3) Uani 1 1 d . A 2
H4 H 1.4350 0.1222 0.4892 0.035 Uiso 1 1 calc R A 2
C3 C 1.29012(13) 0.16428(8) 0.52576(11) 0.0252(3) Uani 1 1 d . A 2
H3 H 1.2479 0.1419 0.4787 0.030 Uiso 1 1 calc R A 2
C8 C 1.04978(12) 0.11069(7) 0.65579(10) 0.0205(3) Uani 1 1 d . A 2
H8 H 0.9802 0.1028 0.6908 0.025 Uiso 1 1 calc R A 2
C9 C 1.14128(14) 0.10198(8) 0.72875(11) 0.0282(3) Uani 1 1 d . A 2
H9A H 1.2115 0.1010 0.6959 0.042 Uiso 1 1 calc R A 2
H9B H 1.1308 0.0600 0.7635 0.042 Uiso 1 1 calc R A 2
H9C H 1.1403 0.1394 0.7738 0.042 Uiso 1 1 calc R A 2
C10 C 1.05532(15) 0.05733(7) 0.57770(11) 0.0272(3) Uani 1 1 d . A 2
H10A H 0.9955 0.0641 0.5322 0.041 Uiso 1 1 calc R A 2
H10B H 1.0489 0.0130 0.6066 0.041 Uiso 1 1 calc R A 2
H10C H 1.1251 0.0608 0.5443 0.041 Uiso 1 1 calc R A 2
C11 C 1.12543(13) 0.33016(7) 0.50352(11) 0.0260(3) Uani 1 1 d . A 2
H11 H 1.2056 0.3214 0.5053 0.031 Uiso 1 1 calc R A 2
C12 C 1.10378(16) 0.39444(8) 0.55943(14) 0.0370(4) Uani 1 1 d . A 2
H12A H 1.0253 0.4034 0.5602 0.055 Uiso 1 1 calc R A 2
H12B H 1.1417 0.4317 0.5288 0.055 Uiso 1 1 calc R A 2
H12C H 1.1305 0.3893 0.6250 0.055 Uiso 1 1 calc R A 2
C13 C 1.09096(17) 0.33705(9) 0.39942(13) 0.0382(4) Uani 1 1 d . A 2
H13A H 1.1084 0.2958 0.3651 0.057 Uiso 1 1 calc R A 2
H13B H 1.1300 0.3745 0.3704 0.057 Uiso 1 1 calc R A 2
H13C H 1.0124 0.3453 0.3958 0.057 Uiso 1 1 calc R A 2
C14 C 0.84649(12) 0.32703(7) 0.64886(10) 0.0196(3) Uani 1 1 d . A 2
C15 C 0.79004(12) 0.38194(7) 0.70192(10) 0.0209(3) Uani 1 1 d . A 2
C16 C 0.83467(15) 0.44625(8) 0.70564(11) 0.0291(3) Uani 1 1 d . A 2
H16 H 0.8983 0.4565 0.6702 0.035 Uiso 1 1 calc R A 2
C17 C 0.78532(16) 0.49532(8) 0.76166(12) 0.0327(4) Uani 1 1 d . A 2
H17 H 0.8153 0.5390 0.7636 0.039 Uiso 1 1 calc R A 2
C18 C 0.69290(15) 0.48068(8) 0.81443(11) 0.0304(4) Uani 1 1 d . A 2
H18 H 0.6605 0.5141 0.8532 0.037 Uiso 1 1 calc R A 2
C19 C 0.64774(14) 0.41690(8) 0.81046(11) 0.0279(3) Uani 1 1 d . A 2
H19 H 0.5838 0.4070 0.8457 0.034 Uiso 1 1 calc R A 2
C20 C 0.69654(13) 0.36760(7) 0.75465(11) 0.0247(3) Uani 1 1 d . A 2
H20 H 0.6660 0.3241 0.7525 0.030 Uiso 1 1 calc R A 2
C21 C 0.93271(13) 0.27935(7) 0.79342(10) 0.0223(3) Uani 1 1 d . A 2
H21 H 0.8913 0.3164 0.8243 0.027 Uiso 1 1 calc R A 2
C22 C 1.05303(14) 0.29294(9) 0.80873(11) 0.0304(3) Uani 1 1 d . A 2
H22A H 1.0958 0.2567 0.7806 0.046 Uiso 1 1 calc R A 2
H22B H 1.0685 0.2956 0.8772 0.046 Uiso 1 1 calc R A 2
H22C H 1.0725 0.3353 0.7782 0.046 Uiso 1 1 calc R A 2
C23 C 0.89692(14) 0.21426(8) 0.84008(11) 0.0291(3) Uani 1 1 d . A 2
H23A H 0.8189 0.2074 0.8286 0.044 Uiso 1 1 calc R A 2
H23B H 0.9108 0.2165 0.9089 0.044 Uiso 1 1 calc R A 2
H23C H 0.9381 0.1770 0.8127 0.044 Uiso 1 1 calc R A 2
C24 C 0.77464(13) 0.34150(7) 0.48146(10) 0.0235(3) Uani 1 1 d . A 2
H24 H 0.7921 0.3177 0.4208 0.028 Uiso 1 1 calc R A 2
C25 C 0.79290(16) 0.41604(8) 0.46283(13) 0.0342(4) Uani 1 1 d . A 2
H25A H 0.7708 0.4417 0.5190 0.051 Uiso 1 1 calc R A 2
H25B H 0.7494 0.4300 0.4076 0.051 Uiso 1 1 calc R A 2
H25C H 0.8702 0.4240 0.4500 0.051 Uiso 1 1 calc R A 2
C26 C 0.65540(15) 0.32663(9) 0.50351(12) 0.0342(4) Uani 1 1 d . A 2
H26A H 0.6463 0.2787 0.5144 0.051 Uiso 1 1 calc R A 2
H26B H 0.6098 0.3405 0.4495 0.051 Uiso 1 1 calc R A 2
H26C H 0.6336 0.3512 0.5608 0.051 Uiso 1 1 calc R A 2
C27 C 0.76213(13) 0.12447(7) 0.50099(11) 0.0235(3) Uani 1 1 d . A 2
C28 C 0.82340(13) 0.13888(7) 0.41833(11) 0.0238(3) Uani 1 1 d . A 2
C29 C 0.80080(15) 0.10376(8) 0.33374(12) 0.0312(4) Uani 1 1 d . A 2
H29 H 0.8416 0.1132 0.2779 0.037 Uiso 1 1 calc R A 2
C30 C 0.71980(17) 0.05551(8) 0.33052(14) 0.0385(4) Uani 1 1 d . A 2
H30 H 0.7054 0.0322 0.2728 0.046 Uiso 1 1 calc R A 2
C31 C 0.65953(17) 0.04121(8) 0.41207(14) 0.0389(4) Uani 1 1 d . A 2
H31 H 0.6041 0.0082 0.4100 0.047 Uiso 1 1 calc R A 2
C32 C 0.68061(15) 0.07539(8) 0.49654(13) 0.0309(3) Uani 1 1 d . A 2
H32 H 0.6394 0.0654 0.5519 0.037 Uiso 1 1 calc R A 2
C39 C 0.5959(5) 0.5799(4) 0.4309(6) 0.052(3) Uani 0.50 1 d PD B -1
H39A H 0.6519 0.5592 0.3911 0.078 Uiso 0.50 1 calc PR B -1
H39B H 0.6309 0.6065 0.4811 0.078 Uiso 0.50 1 calc PR B -1
H39C H 0.5498 0.6088 0.3914 0.078 Uiso 0.50 1 calc PR B -1
C33 C 0.5372(2) 0.51194(14) 0.57282(18) 0.0341(19) Uani 0.50 1 d PGD B -1
H33 H 0.5878 0.5363 0.6107 0.041 Uiso 0.50 1 calc PR B -1
C34 C 0.4740(3) 0.46229(15) 0.61412(16) 0.0414(9) Uani 0.50 1 d PGD B -1
H34 H 0.4814 0.4527 0.6802 0.050 Uiso 0.50 1 calc PR B -1
C35 C 0.4000(3) 0.42667(14) 0.5588(2) 0.050(3) Uani 0.50 1 d PGD B -1
H35 H 0.3568 0.3927 0.5870 0.060 Uiso 0.50 1 calc PR B -1
C36 C 0.3892(2) 0.44069(14) 0.4621(2) 0.0401(8) Uani 0.50 1 d PGD B -1
H36 H 0.3386 0.4163 0.4243 0.048 Uiso 0.50 1 calc PR B -1
C37 C 0.4524(2) 0.49034(14) 0.42081(16) 0.041(2) Uani 0.50 1 d PGD B -1
H37 H 0.4450 0.4999 0.3547 0.050 Uiso 0.50 1 calc PR B -1
C38 C 0.5264(2) 0.52596(14) 0.47616(19) 0.0344(7) Uani 0.50 1 d PGD B -1
N1 N 1.04202(10) 0.17827(6) 0.61526(8) 0.0192(2) Uani 1 1 d . A 2
N2 N 1.07008(10) 0.27304(6) 0.54883(9) 0.0207(2) Uani 1 1 d . A 2
N4 N 0.90463(10) 0.27969(6) 0.69127(8) 0.0192(2) Uani 1 1 d . A 2
N3 N 0.84801(10) 0.31444(6) 0.55501(8) 0.0194(2) Uani 1 1 d . A 2
S2 S 0.78731(3) 0.166939(17) 0.60930(2) 0.02165(8) Uani 1 1 d . A 2
S1 S 0.92744(3) 0.199375(18) 0.41917(2) 0.02409(9) Uani 1 1 d . A 2
Si Si 0.92903(3) 0.234613(18) 0.57195(3) 0.01720(9) Uani 1 1 d . A 2

loop_
_atom_site_aniso_label
_atom_site_aniso_U_11
_atom_site_aniso_U_22
_atom_site_aniso_U_33
_atom_site_aniso_U_23
_atom_site_aniso_U_13
_atom_site_aniso_U_12
C1 0.0172(7) 0.0208(6) 0.0202(6) -0.0022(5) -0.0004(5) 0.0012(5)
C2 0.0166(8) 0.0227(7) 0.0252(7) 0.0020(5) 0.0001(5) 0.0006(5)
C7 0.0211(9) 0.0348(8) 0.0374(9) -0.0098(7) 0.0000(6) -0.0017(6)
C6 0.0220(9) 0.0475(10) 0.0427(10) -0.0076(8) -0.0065(7) -0.0045(7)
C5 0.0166(9) 0.0415(9) 0.0428(9) 0.0059(7) 0.0009(7) 0.0029(7)
C4 0.0234(9) 0.0333(8) 0.0320(8) 0.0026(6) 0.0058(6) 0.0062(6)
C3 0.0218(8) 0.0277(7) 0.0262(7) -0.0003(6) 0.0013(6) 0.0010(6)
C8 0.0210(8) 0.0185(6) 0.0219(6) 0.0007(5) 0.0007(5) 0.0009(5)
C9 0.0324(10) 0.0253(7) 0.0268(7) 0.0015(6) -0.0063(6) 0.0038(6)
C10 0.0316(9) 0.0203(7) 0.0296(7) -0.0026(6) -0.0023(6) 0.0007(6)
C11 0.0204(8) 0.0231(7) 0.0345(8) 0.0052(6) 0.0040(6) -0.0015(6)
C12 0.0353(11) 0.0239(8) 0.0517(10) 0.0003(7) 0.0059(8) -0.0063(7)
C13 0.0390(11) 0.0401(9) 0.0357(9) 0.0138(7) 0.0051(7) -0.0049(8)
C14 0.0173(7) 0.0190(6) 0.0225(6) -0.0012(5) 0.0001(5) -0.0016(5)
C15 0.0215(8) 0.0203(6) 0.0208(6) -0.0009(5) -0.0029(5) 0.0029(5)
C16 0.0309(9) 0.0249(7) 0.0315(8) -0.0044(6) 0.0057(6) -0.0030(6)
C17 0.0432(11) 0.0208(7) 0.0342(8) -0.0059(6) 0.0027(7) -0.0015(7)
C18 0.0340(10) 0.0301(8) 0.0273(8) -0.0072(6) -0.0004(6) 0.0107(7)
C19 0.0246(9) 0.0336(8) 0.0257(7) -0.0011(6) 0.0027(6) 0.0055(6)
C20 0.0241(8) 0.0233(7) 0.0268(7) -0.0006(5) -0.0001(6) 0.0012(6)
C21 0.0234(8) 0.0242(7) 0.0194(6) -0.0019(5) -0.0018(5) 0.0034(6)
C22 0.0294(9) 0.0367(8) 0.0252(7) -0.0035(6) -0.0055(6) -0.0061(7)
C23 0.0295(9) 0.0349(8) 0.0228(7) 0.0034(6) -0.0011(6) -0.0032(7)
C24 0.0235(8) 0.0251(7) 0.0218(7) -0.0003(5) -0.0043(5) 0.0046(6)
C25 0.0372(11) 0.0287(8) 0.0367(9) 0.0079(7) -0.0101(7) 0.0027(7)
C26 0.0245(9) 0.0438(9) 0.0344(9) 0.0029(7) -0.0080(7) 0.0005(7)
C27 0.0212(8) 0.0190(6) 0.0303(7) -0.0009(5) -0.0075(6) 0.0039(5)
C28 0.0246(8) 0.0202(6) 0.0264(7) -0.0028(5) -0.0062(6) 0.0072(6)
C29 0.0376(10) 0.0266(7) 0.0294(8) -0.0077(6) -0.0114(7) 0.0117(7)
C30 0.0466(12) 0.0252(8) 0.0434(10) -0.0121(7) -0.0242(8) 0.0098(7)
C31 0.0384(11) 0.0227(8) 0.0554(11) -0.0037(7) -0.0234(8) -0.0008(7)
C32 0.0278(9) 0.0225(7) 0.0422(9) 0.0012(6) -0.0098(7) -0.0020(6)
C39 0.036(5) 0.049(4) 0.072(5) 0.007(4) 0.024(4) -0.004(3)
C33 0.030(4) 0.040(4) 0.032(4) -0.009(3) -0.008(3) 0.001(3)
C34 0.036(2) 0.054(2) 0.0340(18) 0.0047(16) 0.0011(15) 0.0116(18)
C35 0.049(6) 0.033(4) 0.068(6) 0.011(3) 0.002(4) 0.003(3)
C36 0.031(2) 0.0352(18) 0.054(2) -0.0125(16) -0.0074(16) 0.0033(15)
C37 0.035(4) 0.052(5) 0.036(4) 0.000(3) 0.004(3) 0.010(4)
C38 0.0256(19) 0.0355(17) 0.0422(19) 0.0012(14) 0.0079(14) 0.0039(14)
N1 0.0163(6) 0.0178(5) 0.0236(6) 0.0004(4) -0.0007(4) 0.0004(4)
N2 0.0167(7) 0.0197(6) 0.0256(6) 0.0027(4) 0.0008(5) -0.0004(4)
N4 0.0204(7) 0.0192(5) 0.0180(5) -0.0015(4) -0.0015(4) 0.0021(4)
N3 0.0194(7) 0.0197(5) 0.0191(5) -0.0007(4) -0.0015(4) 0.0027(4)
S2 0.0183(2) 0.02221(16) 0.02444(17) -0.00121(13) 0.00040(13) -0.00262(13)
S1 0.0249(2) 0.02701(18) 0.02032(16) -0.00323(13) 0.00138(13) 0.00165(14)
Si 0.0155(2) 0.01742(17) 0.01869(17) -0.00063(13) -0.00029(13) 0.00078(13)

loop_
_atom_type_symbol
_atom_type_description
_atom_type_scat_dispersion_real
_atom_type_scat_dispersion_imag
_atom_type_scat_source
C C 0.0033 0.0016 'International Tables Vol C Tables 4.2.6.8 and 6.1.1.4'
H H 0.0000 0.0000 'International Tables Vol C Tables 4.2.6.8 and 6.1.1.4'
N N 0.0061 0.0033 'International Tables Vol C Tables 4.2.6.8 and 6.1.1.4'
Si Si 0.0817 0.0704 'International Tables Vol C Tables 4.2.6.8 and 6.1.1.4'
S S 0.1246 0.1234 'International Tables Vol C Tables 4.2.6.8 and 6.1.1.4'

loop_
_geom_angle_atom_site_label_1
_geom_angle_atom_site_label_2
_geom_angle_atom_site_label_3
_geom_angle
N2 C1 N1 106.93(13)
N2 C1 C2 125.72(13)
N1 C1 C2 127.35(13)
N2 C1 Si 54.28(8)
N1 C1 Si 52.70(7)
C2 C1 Si 177.47(10)
C7 C2 C3 119.35(14)
C7 C2 C1 120.07(13)
C3 C2 C1 120.57(14)
C6 C7 C2 119.84(15)
C7 C6 C5 120.61(16)
C4 C5 C6 119.75(16)
C5 C4 C3 120.09(15)
C4 C3 C2 120.34(15)
N1 C8 C9 114.22(12)
N1 C8 C10 111.68(11)
C9 C8 C10 111.37(12)
N2 C11 C13 110.86(13)
N2 C11 C12 110.53(13)
C13 C11 C12 111.46(14)
N4 C14 N3 107.19(12)
N4 C14 C15 123.46(12)
N3 C14 C15 129.34(13)
N4 C14 Si 54.22(7)
N3 C14 Si 53.04(7)
C15 C14 Si 175.88(10)
C20 C15 C16 119.41(13)
C20 C15 C14 119.60(13)
C16 C15 C14 120.79(14)
C17 C16 C15 119.84(15)
C18 C17 C16 120.52(15)
C17 C18 C19 119.87(14)
C18 C19 C20 119.96(15)
C19 C20 C15 120.41(14)
N4 C21 C22 111.14(12)
N4 C21 C23 110.78(12)
C22 C21 C23 112.05(13)
N3 C24 C26 111.76(12)
N3 C24 C25 112.92(13)
C26 C24 C25 111.46(14)
C32 C27 C28 119.21(14)
C32 C27 S2 119.82(13)
C28 C27 S2 120.96(12)
C29 C28 C27 119.05(15)
C29 C28 S1 119.39(13)
C27 C28 S1 121.56(11)
C30 C29 C28 121.00(17)
C29 C30 C31 119.95(16)
C32 C31 C30 119.97(17)
C31 C32 C27 120.81(17)
C34 C33 C38 120.0
C33 C34 C35 120.0
C36 C35 C34 120.0
C37 C36 C35 120.0
C38 C37 C36 120.0
C37 C38 C33 120.0
C37 C38 C39 120.0(4)
C33 C38 C39 120.0(4)
C1 N1 C8 130.44(13)
C1 N1 Si 92.99(9)
C8 N1 Si 136.16(10)
C1 N2 C11 125.10(13)
C1 N2 Si 91.53(9)
C11 N2 Si 143.05(10)
C14 N4 C21 124.24(11)
C14 N4 Si 91.81(8)
C21 N4 Si 143.77(10)
C14 N3 C24 127.46(12)
C14 N3 Si 92.61(9)
C24 N3 Si 135.87(9)
C27 S2 Si 102.76(6)
C28 S1 Si 103.01(5)
N1 Si N3 158.23(6)
N1 Si N2 68.47(5)
N3 Si N2 96.49(6)
N1 Si N4 96.78(5)
N3 Si N4 68.28(5)
N2 Si N4 95.87(6)
N1 Si S1 96.98(4)
N3 Si S1 98.21(4)
N2 Si S1 88.24(4)
N4 Si S1 166.20(4)
N1 Si S2 97.54(4)
N3 Si S2 97.52(4)
N2 Si S2 165.87(4)
N4 Si S2 87.56(4)
S1 Si S2 91.65(2)
N1 Si C1 34.31(5)
N3 Si C1 129.35(5)
N2 Si C1 34.19(5)
N4 Si C1 98.67(5)
S1 Si C1 92.14(4)
S2 Si C1 131.75(4)
N1 Si C14 129.47(5)
N3 Si C14 34.34(5)
N2 Si C14 98.66(5)
N4 Si C14 33.97(5)
S1 Si C14 132.39(4)
S2 Si C14 91.85(4)
C1 Si C14 119.24(5)

loop_
_geom_bond_atom_site_label_1
_geom_bond_atom_site_label_2
_geom_bond_distance
C1 N2 1.3314(18)
C1 N1 1.3371(18)
C1 C2 1.488(2)
C1 Si 2.3688(16)
C2 C7 1.396(2)
C2 C3 1.402(2)
C7 C6 1.387(3)
C6 C5 1.393(3)
C5 C4 1.387(3)
C4 C3 1.388(2)
C8 N1 1.4718(17)
C8 C9 1.526(2)
C8 C10 1.532(2)
C11 N2 1.4765(18)
C11 C13 1.524(2)
C11 C12 1.532(2)
C14 N4 1.3266(18)
C14 N3 1.3402(18)
C14 C15 1.4998(19)
C14 Si 2.3731(14)
C15 C20 1.398(2)
C15 C16 1.402(2)
C16 C17 1.398(2)
C17 C18 1.389(2)
C18 C19 1.394(2)
C19 C20 1.397(2)
C21 N4 1.4719(18)
C21 C22 1.516(2)
C21 C23 1.525(2)
C24 N3 1.4700(19)
C24 C26 1.527(2)
C24 C25 1.533(2)
C27 C32 1.405(2)
C27 C28 1.414(2)
C27 S2 1.7671(15)
C28 C29 1.406(2)
C28 S1 1.7612(17)
C29 C30 1.388(3)
C30 C31 1.395(3)
C31 C32 1.392(2)
C39 C38 1.518(6)
C33 C34 1.3900
C33 C38 1.3900
C34 C35 1.3900
C35 C36 1.3900
C36 C37 1.3900
C37 C38 1.3900
N1 Si 1.8869(13)
N2 Si 1.9239(13)
N4 Si 1.9261(12)
N3 Si 1.8983(12)
S2 Si 2.2693(6)
S1 Si 2.2558(6)

loop_
_geom_torsion_atom_site_label_1
_geom_torsion_atom_site_label_2
_geom_torsion_atom_site_label_3
_geom_torsion_atom_site_label_4
_geom_torsion
N2 C1 C2 C7 76.10(19)
N1 C1 C2 C7 -104.67(18)
Si C1 C2 C7 165(2)
N2 C1 C2 C3 -104.87(17)
N1 C1 C2 C3 74.36(19)
Si C1 C2 C3 -16(3)
C3 C2 C7 C6 -1.3(2)
C1 C2 C7 C6 177.77(15)
C2 C7 C6 C5 0.5(3)
C7 C6 C5 C4 0.3(3)
C6 C5 C4 C3 -0.4(3)
C5 C4 C3 C2 -0.4(2)
C7 C2 C3 C4 1.2(2)
C1 C2 C3 C4 -177.79(14)
N4 C14 C15 C20 -72.8(2)
N3 C14 C15 C20 105.77(18)
Si C14 C15 C20 -18.2(16)
N4 C14 C15 C16 102.04(18)
N3 C14 C15 C16 -79.4(2)
Si C14 C15 C16 156.6(15)
C20 C15 C16 C17 -0.2(2)
C14 C15 C16 C17 -174.96(15)
C15 C16 C17 C18 0.6(3)
C16 C17 C18 C19 -1.1(3)
C17 C18 C19 C20 1.0(2)
C18 C19 C20 C15 -0.6(2)
C16 C15 C20 C19 0.1(2)
C14 C15 C20 C19 175.01(14)
C32 C27 C28 C29 0.2(2)
S2 C27 C28 C29 179.84(11)
C32 C27 C28 S1 -179.53(12)
S2 C27 C28 S1 0.13(18)
C27 C28 C29 C30 0.0(2)
S1 C28 C29 C30 179.67(13)
C28 C29 C30 C31 -0.1(3)
C29 C30 C31 C32 0.1(3)
C30 C31 C32 C27 0.1(3)
C28 C27 C32 C31 -0.2(2)
S2 C27 C32 C31 -179.86(13)
C38 C33 C34 C35 0.0
C33 C34 C35 C36 0.0
C34 C35 C36 C37 0.0
C35 C36 C37 C38 0.0
C36 C37 C38 C33 0.0
C36 C37 C38 C39 179.7(4)
C34 C33 C38 C37 0.0
C34 C33 C38 C39 -179.7(4)
N2 C1 N1 C8 175.97(13)
C2 C1 N1 C8 -3.4(2)
Si C1 N1 C8 173.45(16)
N2 C1 N1 Si 2.52(11)
C2 C1 N1 Si -176.82(13)
C9 C8 N1 C1 43.1(2)
C10 C8 N1 C1 -84.43(18)
C9 C8 N1 Si -146.39(12)
C10 C8 N1 Si 86.10(16)
N1 C1 N2 C11 -177.33(13)
C2 C1 N2 C11 2.0(2)
Si C1 N2 C11 -174.87(16)
N1 C1 N2 Si -2.47(11)
C2 C1 N2 Si 176.89(12)
C13 C11 N2 C1 117.81(16)
C12 C11 N2 C1 -118.08(16)
C13 C11 N2 Si -53.6(2)
C12 C11 N2 Si 70.5(2)
N3 C14 N4 C21 173.24(13)
C15 C14 N4 C21 -8.0(2)
Si C14 N4 C21 176.18(16)
N3 C14 N4 Si -2.94(11)
C15 C14 N4 Si 175.86(13)
C22 C21 N4 C14 -109.22(16)
C23 C21 N4 C14 125.53(15)
C22 C21 N4 Si 64.3(2)
C23 C21 N4 Si -60.9(2)
N4 C14 N3 C24 163.07(13)
C15 C14 N3 C24 -15.6(2)
Si C14 N3 C24 160.09(16)
N4 C14 N3 Si 2.99(12)
C15 C14 N3 Si -175.72(14)
C26 C24 N3 C14 -56.65(19)
C25 C24 N3 C14 69.97(19)
C26 C24 N3 Si 94.10(16)
C25 C24 N3 Si -139.28(13)
C32 C27 S2 Si 177.78(12)
C28 C27 S2 Si -1.88(13)
C29 C28 S1 Si -178.00(11)
C27 C28 S1 Si 1.71(13)
C1 N1 Si N3 -50.45(18)
C8 N1 Si N3 136.75(15)
C1 N1 Si N2 -1.79(8)
C8 N1 Si N2 -174.59(14)
C1 N1 Si N4 -95.45(9)
C8 N1 Si N4 91.76(13)
C1 N1 Si S1 83.53(8)
C8 N1 Si S1 -89.27(13)
C1 N1 Si S2 176.13(7)
C8 N1 Si S2 3.33(13)
C8 N1 Si C1 -172.80(18)
C1 N1 Si C14 -85.18(10)
C8 N1 Si C14 102.03(14)
C14 N3 Si N1 -51.21(18)
C24 N3 Si N1 151.64(15)
C14 N3 Si N2 -95.87(9)
C24 N3 Si N2 106.98(14)
C14 N3 Si N4 -2.11(8)
C24 N3 Si N4 -159.27(15)
C14 N3 Si S1 174.98(8)
C24 N3 Si S1 17.83(14)
C14 N3 Si S2 82.21(8)
C24 N3 Si S2 -74.94(14)
C14 N3 Si C1 -85.40(10)
C24 N3 Si C1 117.45(14)
C24 N3 Si C14 -157.15(19)
C1 N2 Si N1 1.80(8)
C11 N2 Si N1 174.80(18)
C1 N2 Si N3 165.52(8)
C11 N2 Si N3 -21.47(17)
C1 N2 Si N4 96.80(9)
C11 N2 Si N4 -90.20(17)
C1 N2 Si S1 -96.41(8)
C11 N2 Si S1 76.59(16)
C1 N2 Si S2 -6.7(2)
C11 N2 Si S2 166.34(13)
C11 N2 Si C1 173.0(2)
C1 N2 Si C14 130.94(8)
C11 N2 Si C14 -56.06(17)
C14 N4 Si N1 165.74(9)
C21 N4 Si N1 -8.92(18)
C14 N4 Si N3 2.13(8)
C21 N4 Si N3 -172.52(18)
C14 N4 Si N2 96.80(9)
C21 N4 Si N2 -77.86(17)
C14 N4 Si S1 -10.0(2)
C21 N4 Si S1 175.35(13)
C14 N4 Si S2 -96.95(8)
C21 N4 Si S2 88.39(17)
C14 N4 Si C1 131.16(9)
C21 N4 Si C1 -43.50(17)
C21 N4 Si C14 -174.7(2)
C28 S1 Si N1 95.62(6)
C28 S1 Si N3 -100.02(7)
C28 S1 Si N2 163.68(6)
C28 S1 Si N4 -88.65(19)
C28 S1 Si S2 -2.18(5)
C28 S1 Si C1 129.71(6)
C28 S1 Si C14 -96.19(7)
C27 S2 Si N1 -95.03(6)
C27 S2 Si N3 100.73(6)
C27 S2 Si N2 -87.10(18)
C27 S2 Si N4 168.44(6)
C27 S2 Si S1 2.23(5)
C27 S2 Si C1 -92.11(7)
C27 S2 Si C14 134.74(6)
N2 C1 Si N1 -177.03(13)
C2 C1 Si N1 92(2)
N2 C1 Si N3 -18.73(11)
N1 C1 Si N3 158.30(8)
C2 C1 Si N3 -110(2)
N1 C1 Si N2 177.03(13)
C2 C1 Si N2 -91(2)
N2 C1 Si N4 -87.68(9)
N1 C1 Si N4 89.35(9)
C2 C1 Si N4 -179(100)
N2 C1 Si S1 83.70(8)
N1 C1 Si S1 -99.26(8)
C2 C1 Si S1 -7(2)
N2 C1 Si S2 177.82(7)
N1 C1 Si S2 -5.14(10)
C2 C1 Si S2 87(2)
N2 C1 Si C14 -58.86(10)
N1 C1 Si C14 118.17(9)
C2 C1 Si C14 -150(2)
N4 C14 Si N1 -18.47(11)
N3 C14 Si N1 158.01(9)
C15 C14 Si N1 -75.4(16)
N4 C14 Si N3 -176.48(14)
C15 C14 Si N3 126.6(16)
N4 C14 Si N2 -87.65(9)
N3 C14 Si N2 88.83(9)
C15 C14 Si N2 -144.6(15)
N3 C14 Si N4 176.48(14)
C15 C14 Si N4 -56.9(15)
N4 C14 Si S1 176.79(8)
N3 C14 Si S1 -6.73(11)
C15 C14 Si S1 119.9(15)
N4 C14 Si S2 82.87(8)
N3 C14 Si S2 -100.65(8)
C15 C14 Si S2 25.9(15)
N4 C14 Si C1 -58.54(10)
N3 C14 Si C1 117.94(9)
C15 C14 Si C1 -115.5(15)
